data_1504638
loop_
_publ_author_name
'Zhang, Weidong'
'Baranczak, Aleksandra'
'Sulikowski, Gary A.'

_publ_section_title
;
 Stereocontrolled assembly of the C3/C3' dideoxy core of lomaiviticin A/B
 and congeners.
;
_journal_issue 10
_journal_name_full 'Organic letters'
_journal_page_first 1939
_journal_page_last 1941
_journal_paper_doi 10.1021/ol800460a
_journal_volume 10
_journal_year 2008
_chemical_absolute_configuration ab
_chemical_formula_sum 'C22 H28 I2 O6'
_chemical_formula_weight 642.24
_chemical_name_systematic
;

 ?

;
_space_group_IT_number 4
_symmetry_cell_setting monoclinic
_symmetry_space_group_name_Hall 'P 2yb'
_symmetry_space_group_name_H-M 'P 1 21 1'
_atom_sites_solution_hydrogens geom
_atom_sites_solution_primary direct
_atom_sites_solution_secondary difmap
_audit_creation_method SHELXL-97
_cell_angle_alpha 90.00
_cell_angle_beta 94.307(9)
_cell_angle_gamma 90.00
_cell_formula_units_Z 4
_cell_length_a 12.519(2)
_cell_length_b 10.3339(17)
_cell_length_c 19.227(3)
_cell_measurement_reflns_used 982
_cell_measurement_temperature 110(2)
_cell_measurement_theta_max 26.11
_cell_measurement_theta_min 2.56
_cell_volume 2480.4(7)
_computing_cell_refinement 'Bruker SMART'
_computing_data_collection 'Bruker SMART'
_computing_data_reduction 'Bruker SAINT'
_computing_molecular_graphics 'Bruker SHELXTL'
_computing_publication_material 'Bruker SHELXTL'
_computing_structure_refinement 'SHELXL-97 (Sheldrick, 1997)'
_computing_structure_solution 'SHELXS-97 (Sheldrick, 1990)'
_diffrn_ambient_temperature 110(2)
_diffrn_measured_fraction_theta_full 0.995
_diffrn_measured_fraction_theta_max 0.995
_diffrn_measurement_device_type 'CCD area detector'
_diffrn_measurement_method 'phi and omega scans'
_diffrn_radiation_monochromator graphite
_diffrn_radiation_source 'fine-focus sealed tube'
_diffrn_radiation_type MoK\a
_diffrn_radiation_wavelength 0.71073
_diffrn_reflns_av_R_equivalents 0.0648
_diffrn_reflns_av_sigmaI/netI 0.0682
_diffrn_reflns_limit_h_max 14
_diffrn_reflns_limit_h_min -14
_diffrn_reflns_limit_k_max 12
_diffrn_reflns_limit_k_min -12
_diffrn_reflns_limit_l_max 22
_diffrn_reflns_limit_l_min -22
_diffrn_reflns_number 31231
_diffrn_reflns_theta_full 25.00
_diffrn_reflns_theta_max 25.00
_diffrn_reflns_theta_min 2.01
_exptl_absorpt_coefficient_mu 2.568
_exptl_absorpt_correction_T_max 0.8209
_exptl_absorpt_correction_T_min 0.4265
_exptl_absorpt_correction_type multi-scan
_exptl_absorpt_process_details sadabs
_exptl_crystal_colour colorless
_exptl_crystal_density_diffrn 1.720
_exptl_crystal_density_method 'not measured'
_exptl_crystal_description needle
_exptl_crystal_F_000 1256
_exptl_crystal_size_max 0.40
_exptl_crystal_size_mid 0.08
_exptl_crystal_size_min 0.08
_refine_diff_density_max 0.506
_refine_diff_density_min -0.500
_refine_diff_density_rms 0.087
_refine_ls_abs_structure_details 'Flack H D (1983), Acta Cryst. A39, 876-881'
_refine_ls_abs_structure_Flack 0.000(16)
_refine_ls_extinction_method none
_refine_ls_goodness_of_fit_ref 1.074
_refine_ls_hydrogen_treatment constr
_refine_ls_matrix_type full
_refine_ls_number_parameters 542
_refine_ls_number_reflns 8597
_refine_ls_number_restraints 1
_refine_ls_restrained_S_all 1.074
_refine_ls_R_factor_all 0.0394
_refine_ls_R_factor_gt 0.0334
_refine_ls_shift/su_max 0.001
_refine_ls_shift/su_mean 0.000
_refine_ls_structure_factor_coef Fsqd
_refine_ls_weighting_details
; calc

 [0.00000+1.00000exp(1.00(sin\q/\l)^2^)]/

   [\s^2^(Fo^2^)+0.0000+0.0000*P+(0.0000P)^2^+0.0000sin\q/\l]

 where P = 0.33333Fo^2^ + 0.66667Fc^2^

;
_refine_ls_weighting_scheme calc
_refine_ls_wR_factor_gt 0.0628
_refine_ls_wR_factor_ref 0.0649
_reflns_number_gt 7909
_reflns_number_total 8597
_reflns_threshold_expression >2sigma(I)
_cod_data_source_file ol800460a-file002.cif
_cod_data_source_block gs70
_cod_depositor_comments
;
The following automatic conversions were performed:

'_symmetry_cell_setting' value 'Monoclinic' changed to 'monoclinic'
according to /home/saulius/struct/CIF-dictionaries/cif_core.dic
dictionary named 'cif_core.dic' version 2.4.1 from 2010-06-29.

Automatic conversion script
Id: cif_fix_values 1715 2011-07-08 13:25:40Z adriana 
;
_cod_original_sg_symbol_H-M P2(1)
_cod_database_code 1504638

loop_
_symmetry_equiv_pos_as_xyz
'x, y, z'
'-x, y+1/2, -z'

loop_
_atom_site_label
_atom_site_type_symbol
_atom_site_fract_x
_atom_site_fract_y
_atom_site_fract_z
_atom_site_U_iso_or_equiv
_atom_site_adp_type
_atom_site_occupancy
_atom_site_symmetry_multiplicity
_atom_site_calc_flag
_atom_site_refinement_flags
I1A I 0.21602(3) 0.60795(3) 0.399586(19) 0.02884(10) Uani 1 1 d .
O1A O 0.2154(3) 0.2822(3) 0.61076(18) 0.0282(9) Uani 1 1 d .
C1A C 0.2913(4) 0.5105(4) 0.4860(2) 0.0200(10) Uani 1 1 d .
I2A I 0.70042(3) 0.26852(3) 0.348175(17) 0.02527(9) Uani 1 1 d .
O2A O 0.1562(4) 0.3890(5) 0.7004(2) 0.0633(15) Uani 1 1 d .
C2A C 0.2350(4) 0.4633(4) 0.5356(3) 0.0243(12) Uani 1 1 d .
H2AA H 0.1598 0.4766 0.5327 0.029 Uiso 1 1 calc R
O3A O 0.4584(3) 0.5216(3) 0.43588(18) 0.0237(7) Uani 1 1 d .
C3A C 0.2864(4) 0.3891(4) 0.5965(3) 0.0210(11) Uani 1 1 d .
H3AA H 0.2941 0.4472 0.6382 0.025 Uiso 1 1 calc R
O4A O 0.8294(3) 0.6206(3) 0.53918(17) 0.0210(7) Uani 1 1 d .
C4A C 0.3959(4) 0.3333(4) 0.5831(3) 0.0176(10) Uani 1 1 d .
H4AA H 0.3847 0.2666 0.5455 0.021 Uiso 1 1 calc R
O5A O 0.9782(3) 0.5021(4) 0.5545(2) 0.0352(9) Uani 1 1 d .
C5A C 0.4613(4) 0.4440(4) 0.5544(2) 0.0162(10) Uani 1 1 d .
H5AA H 0.4582 0.5169 0.5885 0.019 Uiso 1 1 calc R
O6A O 0.5322(3) 0.2536(3) 0.46287(17) 0.0232(8) Uani 1 1 d .
C6A C 0.4084(4) 0.4940(4) 0.4854(3) 0.0177(10) Uani 1 1 d .
C7A C 0.1542(5) 0.2944(7) 0.6650(3) 0.0368(16) Uani 1 1 d .
C8A C 0.0904(5) 0.1750(7) 0.6742(3) 0.0519(18) Uani 1 1 d .
H8AA H 0.0465 0.1861 0.7139 0.078 Uiso 1 1 calc R
H8AB H 0.1389 0.1014 0.6829 0.078 Uiso 1 1 calc R
H8AC H 0.0438 0.1590 0.6318 0.078 Uiso 1 1 calc R
C9A C 0.4473(4) 0.2655(5) 0.6486(2) 0.0230(11) Uani 1 1 d .
H9AA H 0.3989 0.1953 0.6617 0.028 Uiso 1 1 calc R
H9AB H 0.5151 0.2249 0.6366 0.028 Uiso 1 1 calc R
C10A C 0.4711(5) 0.3526(5) 0.7118(3) 0.0314(13) Uani 1 1 d .
H10A H 0.4999 0.4362 0.6964 0.038 Uiso 1 1 calc R
H10B H 0.4037 0.3702 0.7340 0.038 Uiso 1 1 calc R
C11A C 0.5515(5) 0.2903(6) 0.7647(3) 0.0482(17) Uani 1 1 d .
H11A H 0.5649 0.3483 0.8047 0.072 Uiso 1 1 calc R
H11B H 0.6187 0.2745 0.7431 0.072 Uiso 1 1 calc R
H11C H 0.5227 0.2080 0.7804 0.072 Uiso 1 1 calc R
C12A C 0.6911(4) 0.3645(4) 0.4438(3) 0.0203(11) Uani 1 1 d .
C13A C 0.5961(4) 0.3379(4) 0.4814(2) 0.0165(10) Uani 1 1 d .
C14A C 0.5816(4) 0.4166(4) 0.5478(2) 0.0162(10) Uani 1 1 d .
H14A H 0.6050 0.3589 0.5878 0.019 Uiso 1 1 calc R
C15A C 0.6534(4) 0.5402(4) 0.5558(2) 0.0167(10) Uani 1 1 d .
H15A H 0.6256 0.6051 0.5204 0.020 Uiso 1 1 calc R
C16A C 0.7659(4) 0.5040(4) 0.5401(3) 0.0181(10) Uani 1 1 d .
H16A H 0.7973 0.4453 0.5777 0.022 Uiso 1 1 calc R
C17A C 0.7712(4) 0.4383(4) 0.4702(3) 0.0198(10) Uani 1 1 d .
H17A H 0.8326 0.4500 0.4447 0.024 Uiso 1 1 calc R
C18A C 0.9353(4) 0.6068(5) 0.5484(3) 0.0260(12) Uani 1 1 d .
C19A C 0.9916(4) 0.7345(5) 0.5483(3) 0.0323(13) Uani 1 1 d .
H19A H 1.0691 0.7207 0.5553 0.048 Uiso 1 1 calc R
H19B H 0.9679 0.7886 0.5861 0.048 Uiso 1 1 calc R
H19C H 0.9748 0.7778 0.5035 0.048 Uiso 1 1 calc R
C20A C 0.6480(4) 0.5998(5) 0.6282(2) 0.0206(11) Uani 1 1 d .
H20A H 0.6808 0.5377 0.6628 0.025 Uiso 1 1 calc R
H20D H 0.5716 0.6082 0.6374 0.025 Uiso 1 1 calc R
C21A C 0.7015(4) 0.7319(4) 0.6422(2) 0.0255(11) Uani 1 1 d .
H21A H 0.7796 0.7198 0.6520 0.031 Uiso 1 1 calc R
H21B H 0.6899 0.7869 0.6001 0.031 Uiso 1 1 calc R
C22A C 0.6558(5) 0.7990(5) 0.7037(3) 0.0385(15) Uani 1 1 d .
H22A H 0.6910 0.8830 0.7115 0.058 Uiso 1 1 calc R
H22B H 0.6684 0.7453 0.7455 0.058 Uiso 1 1 calc R
H22C H 0.5787 0.8120 0.6937 0.058 Uiso 1 1 calc R
I1B I -0.27767(3) 0.80838(3) -0.096425(18) 0.02525(9) Uani 1 1 d .
I2B I 0.19303(3) 0.50152(3) -0.156891(17) 0.02339(9) Uani 1 1 d .
O1B O -0.2817(3) 0.5027(3) 0.11780(17) 0.0228(7) Uani 1 1 d .
O2B O -0.3227(4) 0.6065(4) 0.2150(2) 0.0454(11) Uani 1 1 d .
O3B O -0.0350(3) 0.7223(3) -0.06096(17) 0.0199(7) Uani 1 1 d .
O4B O 0.3302(3) 0.8389(3) 0.04407(18) 0.0208(8) Uani 1 1 d .
O5B O 0.4828(3) 0.7261(3) 0.0496(2) 0.0327(9) Uani 1 1 d .
O6B O 0.0451(3) 0.4580(3) -0.03314(18) 0.0199(8) Uani 1 1 d .
C1B C -0.2010(4) 0.7170(4) -0.0088(2) 0.0188(11) Uani 1 1 d .
C2B C -0.2544(4) 0.6770(4) 0.0434(2) 0.0200(11) Uani 1 1 d .
H2BA H -0.3288 0.6958 0.0425 0.024 Uiso 1 1 calc R
C3B C -0.2034(4) 0.6026(4) 0.1045(3) 0.0187(11) Uani 1 1 d .
H3BA H -0.1927 0.6609 0.1459 0.022 Uiso 1 1 calc R
C4B C -0.0968(4) 0.5398(4) 0.0897(2) 0.0165(10) Uani 1 1 d .
H4BA H -0.1109 0.4709 0.0536 0.020 Uiso 1 1 calc R
C5B C -0.0299(4) 0.6490(4) 0.0581(2) 0.0137(9) Uani 1 1 d .
H5BA H -0.0321 0.7235 0.0912 0.016 Uiso 1 1 calc R
C6B C -0.0836(4) 0.6976(4) -0.0111(2) 0.0156(10) Uani 1 1 d .
C7B C -0.3395(4) 0.5217(6) 0.1725(3) 0.0329(13) Uani 1 1 d .
C8B C -0.4266(5) 0.4228(7) 0.1737(3) 0.0524(19) Uani 1 1 d .
H8BA H -0.4686 0.4385 0.2139 0.079 Uiso 1 1 calc R
H8BB H -0.3949 0.3361 0.1773 0.079 Uiso 1 1 calc R
H8BC H -0.4734 0.4290 0.1306 0.079 Uiso 1 1 calc R
C9B C -0.0376(4) 0.4793(4) 0.1539(3) 0.0178(11) Uani 1 1 d .
H9BA H -0.0176 0.5500 0.1871 0.021 Uiso 1 1 calc R
H9BB H 0.0300 0.4418 0.1393 0.021 Uiso 1 1 calc R
C10B C -0.0943(4) 0.3746(4) 0.1937(2) 0.0232(11) Uani 1 1 d .
H10C H -0.1268 0.3102 0.1603 0.028 Uiso 1 1 calc R
H10D H -0.1525 0.4143 0.2186 0.028 Uiso 1 1 calc R
C11B C -0.0150(5) 0.3070(5) 0.2461(3) 0.0345(14) Uani 1 1 d .
H11D H -0.0525 0.2404 0.2712 0.052 Uiso 1 1 calc R
H11E H 0.0164 0.3706 0.2795 0.052 Uiso 1 1 calc R
H11F H 0.0420 0.2666 0.2213 0.052 Uiso 1 1 calc R
C12B C 0.1941(4) 0.5854(4) -0.0579(3) 0.0195(11) Uani 1 1 d .
C13B C 0.1037(4) 0.5480(4) -0.0169(2) 0.0154(10) Uani 1 1 d .
C14B C 0.0891(3) 0.6221(4) 0.0510(2) 0.0137(9) Uani 1 1 d .
H14B H 0.1126 0.5621 0.0900 0.016 Uiso 1 1 calc R
C15B C 0.1588(4) 0.7464(4) 0.0621(2) 0.0156(10) Uani 1 1 d .
H15B H 0.1261 0.8171 0.0320 0.019 Uiso 1 1 calc R
C16B C 0.2702(4) 0.7184(4) 0.0401(2) 0.0172(10) Uani 1 1 d .
H16B H 0.3059 0.6554 0.0737 0.021 Uiso 1 1 calc R
C17B C 0.2706(4) 0.6630(4) -0.0324(2) 0.0187(10) Uani 1 1 d .
H17B H 0.3275 0.6846 -0.0604 0.022 Uiso 1 1 calc R
C18B C 0.4369(4) 0.8283(5) 0.0490(3) 0.0231(12) Uani 1 1 d .
C19B C 0.4893(5) 0.9582(5) 0.0528(3) 0.0358(14) Uani 1 1 d .
H19D H 0.5673 0.9474 0.0565 0.054 Uiso 1 1 calc R
H19E H 0.4675 1.0049 0.0937 0.054 Uiso 1 1 calc R
H19F H 0.4676 1.0075 0.0105 0.054 Uiso 1 1 calc R
C20B C 0.1603(4) 0.7889(4) 0.1395(3) 0.0206(11) Uani 1 1 d .
H20B H 0.0929 0.7594 0.1583 0.025 Uiso 1 1 calc R
H20C H 0.2201 0.7436 0.1660 0.025 Uiso 1 1 calc R
C21B C 0.1723(4) 0.9345(5) 0.1533(3) 0.0308(12) Uani 1 1 d .
H21C H 0.2458 0.9621 0.1443 0.037 Uiso 1 1 calc R
H21D H 0.1213 0.9825 0.1210 0.037 Uiso 1 1 calc R
C22B C 0.1510(5) 0.9667(6) 0.2282(3) 0.0465(18) Uani 1 1 d .
H22F H 0.1598 1.0600 0.2360 0.070 Uiso 1 1 calc R
H22G H 0.2018 0.9196 0.2602 0.070 Uiso 1 1 calc R
H22D H 0.0777 0.9413 0.2368 0.070 Uiso 1 1 calc R

loop_
_atom_site_aniso_label
_atom_site_aniso_U_11
_atom_site_aniso_U_22
_atom_site_aniso_U_33
_atom_site_aniso_U_23
_atom_site_aniso_U_13
_atom_site_aniso_U_12
I1A 0.0199(2) 0.02848(16) 0.0364(2) -0.00016(14) -0.00975(17) 0.00445(14)
O1A 0.0176(19) 0.039(2) 0.030(2) -0.0040(16) 0.0101(17) -0.0082(15)
C1A 0.016(2) 0.021(2) 0.022(3) -0.005(2) -0.001(2) 0.004(2)
I2A 0.02391(19) 0.03172(18) 0.02095(19) -0.00054(13) 0.00685(16) -0.00127(14)
O2A 0.050(3) 0.109(4) 0.035(3) -0.032(3) 0.024(2) -0.023(3)
C2A 0.016(3) 0.023(2) 0.034(3) -0.010(2) 0.002(2) 0.0000(19)
O3A 0.0177(18) 0.0267(16) 0.0266(19) 0.0043(15) 0.0003(16) -0.0017(15)
C3A 0.013(3) 0.025(2) 0.025(3) -0.010(2) 0.005(2) -0.0060(19)
O4A 0.0134(17) 0.0219(15) 0.0274(19) 0.0004(14) -0.0003(15) -0.0042(14)
C4A 0.014(3) 0.021(2) 0.019(3) -0.0024(17) 0.004(2) -0.0028(17)
O5A 0.0150(19) 0.035(2) 0.055(3) -0.0045(19) 0.0013(19) 0.0036(17)
C5A 0.016(3) 0.019(2) 0.014(2) -0.0045(19) 0.002(2) 0.0040(19)
O6A 0.0203(18) 0.0220(16) 0.0278(19) -0.0045(15) 0.0055(16) -0.0052(15)
C6A 0.010(2) 0.015(2) 0.027(3) -0.0009(19) -0.001(2) -0.0023(17)
C7A 0.021(3) 0.077(5) 0.013(3) 0.001(3) 0.006(3) -0.015(3)
C8A 0.031(4) 0.089(5) 0.036(4) 0.020(3) 0.009(3) -0.023(3)
C9A 0.023(3) 0.021(2) 0.027(3) 0.005(2) 0.010(2) -0.003(2)
C10A 0.030(3) 0.045(3) 0.020(3) 0.005(2) 0.005(3) -0.011(2)
C11A 0.036(4) 0.070(4) 0.036(4) 0.013(3) -0.013(3) -0.010(3)
C12A 0.022(3) 0.021(2) 0.019(3) 0.0010(19) 0.007(2) 0.004(2)
C13A 0.015(3) 0.016(2) 0.018(3) 0.0054(17) 0.000(2) 0.0013(17)
C14A 0.009(2) 0.023(2) 0.017(2) 0.0026(18) 0.001(2) -0.0015(18)
C15A 0.011(2) 0.017(2) 0.021(3) 0.0037(18) -0.002(2) -0.0034(17)
C16A 0.013(2) 0.019(2) 0.023(3) 0.003(2) 0.004(2) -0.002(2)
C17A 0.009(2) 0.026(2) 0.025(3) 0.007(2) 0.003(2) 0.0005(19)
C18A 0.014(3) 0.036(3) 0.028(3) -0.004(2) 0.001(2) -0.006(2)
C19A 0.020(3) 0.037(3) 0.040(3) -0.001(3) 0.003(3) -0.010(2)
C20A 0.026(3) 0.022(2) 0.013(3) 0.0032(19) -0.004(2) -0.003(2)
C21A 0.025(3) 0.029(3) 0.022(3) -0.002(2) -0.002(2) -0.004(2)
C22A 0.041(4) 0.041(3) 0.034(3) -0.014(3) 0.007(3) -0.014(3)
I1B 0.01798(19) 0.02817(15) 0.0283(2) 0.00644(14) -0.00670(17) 0.00007(13)
I2B 0.02407(19) 0.02685(16) 0.01992(18) -0.00437(13) 0.00604(15) 0.00087(13)
O1B 0.0157(17) 0.0329(17) 0.0208(19) 0.0041(16) 0.0088(16) -0.0050(16)
O2B 0.041(3) 0.064(3) 0.034(2) -0.001(2) 0.018(2) 0.002(2)
O3B 0.0175(18) 0.0255(16) 0.0173(18) 0.0040(13) 0.0049(16) 0.0009(13)
O4B 0.0146(18) 0.0218(17) 0.025(2) 0.0002(13) -0.0020(16) -0.0056(13)
O5B 0.019(2) 0.035(2) 0.044(2) -0.0074(17) 0.0017(18) -0.0015(16)
O6B 0.0163(18) 0.0165(15) 0.0275(19) -0.0023(14) 0.0044(16) -0.0052(14)
C1B 0.014(3) 0.018(2) 0.023(3) 0.0033(19) -0.007(2) 0.0037(18)
C2B 0.013(2) 0.025(2) 0.022(3) -0.004(2) 0.002(2) -0.0014(19)
C3B 0.008(2) 0.024(2) 0.026(3) -0.002(2) 0.005(2) -0.0019(18)
C4B 0.016(3) 0.018(2) 0.015(2) -0.0035(18) 0.004(2) -0.0059(18)
C5B 0.010(2) 0.015(2) 0.017(2) -0.0010(17) 0.004(2) -0.0014(17)
C6B 0.013(2) 0.0125(19) 0.021(3) -0.0053(18) 0.001(2) -0.0029(17)
C7B 0.023(3) 0.048(3) 0.028(3) 0.005(3) -0.001(3) 0.003(3)
C8B 0.026(3) 0.099(5) 0.033(4) 0.019(4) 0.013(3) -0.023(4)
C9B 0.014(3) 0.022(2) 0.018(3) -0.0039(18) 0.005(2) 0.0026(18)
C10B 0.023(3) 0.028(3) 0.019(3) 0.005(2) 0.007(2) 0.002(2)
C11B 0.039(4) 0.030(2) 0.036(3) 0.009(2) 0.009(3) 0.005(2)
C12B 0.027(3) 0.015(2) 0.016(3) -0.0015(17) 0.003(2) 0.0023(18)
C13B 0.015(2) 0.018(2) 0.013(2) 0.0020(18) 0.002(2) 0.0041(19)
C14B 0.010(2) 0.0144(18) 0.016(2) 0.0048(18) 0.0013(19) 0.0004(18)
C15B 0.010(2) 0.018(2) 0.019(2) -0.0016(18) 0.000(2) 0.0003(18)
C16B 0.018(3) 0.018(2) 0.015(2) 0.0010(18) -0.003(2) -0.0025(18)
C17B 0.010(2) 0.023(2) 0.023(3) 0.0018(19) 0.006(2) 0.0011(18)
C18B 0.017(3) 0.028(3) 0.025(3) -0.004(2) 0.005(2) -0.003(2)
C19B 0.019(3) 0.046(3) 0.043(4) -0.005(3) 0.008(3) -0.012(2)
C20B 0.011(2) 0.029(3) 0.022(3) -0.003(2) 0.002(2) 0.000(2)
C21B 0.026(3) 0.030(3) 0.036(3) -0.007(2) -0.001(3) 0.005(2)
C22B 0.041(4) 0.047(4) 0.050(4) -0.025(3) -0.007(3) 0.011(3)

loop_
_atom_type_symbol
_atom_type_description
_atom_type_scat_dispersion_real
_atom_type_scat_dispersion_imag
_atom_type_scat_source
C C 0.0033 0.0016 'International Tables Vol C Tables 4.2.6.8 and 6.1.1.4'
H H 0.0000 0.0000 'International Tables Vol C Tables 4.2.6.8 and 6.1.1.4'
O O 0.0106 0.0060 'International Tables Vol C Tables 4.2.6.8 and 6.1.1.4'
I I -0.4742 1.8119 'International Tables Vol C Tables 4.2.6.8 and 6.1.1.4'

loop_
_geom_angle_atom_site_label_1
_geom_angle_atom_site_label_2
_geom_angle_atom_site_label_3
_geom_angle
C7A O1A C3A 117.8(4)
C2A C1A C6A 123.1(4)
C2A C1A I1A 121.0(4)
C6A C1A I1A 115.8(3)
C1A C2A C3A 122.1(5)
C1A C2A H2AA 119.0
C3A C2A H2AA 119.0
O1A C3A C2A 107.6(4)
O1A C3A C4A 108.2(4)
C2A C3A C4A 113.4(4)
O1A C3A H3AA 109.2
C2A C3A H3AA 109.2
C4A C3A H3AA 109.2
C18A O4A C16A 116.8(4)
C3A C4A C5A 106.8(4)
C3A C4A C9A 111.0(4)
C5A C4A C9A 115.6(4)
C3A C4A H4AA 107.7
C5A C4A H4AA 107.7
C9A C4A H4AA 107.7
C6A C5A C4A 110.8(4)
C6A C5A C14A 110.6(4)
C4A C5A C14A 116.3(4)
C6A C5A H5AA 106.2
C4A C5A H5AA 106.2
C14A C5A H5AA 106.2
O3A C6A C1A 123.4(4)
O3A C6A C5A 123.1(4)
C1A C6A C5A 113.5(4)
O2A C7A O1A 122.1(6)
O2A C7A C8A 127.0(6)
O1A C7A C8A 110.9(6)
C7A C8A H8AA 109.5
C7A C8A H8AB 109.5
H8AA C8A H8AB 109.5
C7A C8A H8AC 109.5
H8AA C8A H8AC 109.5
H8AB C8A H8AC 109.5
C10A C9A C4A 115.4(4)
C10A C9A H9AA 108.4
C4A C9A H9AA 108.4
C10A C9A H9AB 108.4
C4A C9A H9AB 108.4
H9AA C9A H9AB 107.5
C11A C10A C9A 111.4(5)
C11A C10A H10A 109.4
C9A C10A H10A 109.4
C11A C10A H10B 109.4
C9A C10A H10B 109.4
H10A C10A H10B 108.0
C10A C11A H11A 109.5
C10A C11A H11B 109.5
H11A C11A H11B 109.5
C10A C11A H11C 109.5
H11A C11A H11C 109.5
H11B C11A H11C 109.5
C17A C12A C13A 122.5(4)
C17A C12A I2A 121.0(4)
C13A C12A I2A 116.4(3)
O6A C13A C12A 122.1(4)
O6A C13A C14A 120.3(4)
C12A C13A C14A 117.6(4)
C13A C14A C5A 110.1(4)
C13A C14A C15A 114.3(4)
C5A C14A C15A 113.5(4)
C13A C14A H14A 106.1
C5A C14A H14A 106.1
C15A C14A H14A 106.1
C16A C15A C20A 112.8(4)
C16A C15A C14A 108.5(4)
C20A C15A C14A 110.7(4)
C16A C15A H15A 108.2
C20A C15A H15A 108.2
C14A C15A H15A 108.2
O4A C16A C15A 108.6(4)
O4A C16A C17A 107.6(4)
C15A C16A C17A 113.1(4)
O4A C16A H16A 109.2
C15A C16A H16A 109.2
C17A C16A H16A 109.2
C12A C17A C16A 121.0(5)
C12A C17A H17A 119.5
C16A C17A H17A 119.5
O5A C18A O4A 122.6(5)
O5A C18A C19A 125.7(5)
O4A C18A C19A 111.7(5)
C18A C19A H19A 109.5
C18A C19A H19B 109.5
H19A C19A H19B 109.5
C18A C19A H19C 109.5
H19A C19A H19C 109.5
H19B C19A H19C 109.5
C15A C20A C21A 117.9(4)
C15A C20A H20A 107.8
C21A C20A H20A 107.8
C15A C20A H20D 107.8
C21A C20A H20D 107.8
H20A C20A H20D 107.2
C22A C21A C20A 110.9(4)
C22A C21A H21A 109.5
C20A C21A H21A 109.5
C22A C21A H21B 109.5
C20A C21A H21B 109.5
H21A C21A H21B 108.0
C21A C22A H22A 109.5
C21A C22A H22B 109.5
H22A C22A H22B 109.5
C21A C22A H22C 109.5
H22A C22A H22C 109.5
H22B C22A H22C 109.5
C7B O1B C3B 116.4(4)
C18B O4B C16B 116.3(3)
C2B C1B C6B 122.7(4)
C2B C1B I1B 121.8(4)
C6B C1B I1B 115.5(3)
C1B C2B C3B 123.1(5)
C1B C2B H2BA 118.4
C3B C2B H2BA 118.4
O1B C3B C2B 104.3(4)
O1B C3B C4B 109.8(4)
C2B C3B C4B 113.3(4)
O1B C3B H3BA 109.7
C2B C3B H3BA 109.7
C4B C3B H3BA 109.7
C9B C4B C3B 113.6(4)
C9B C4B C5B 111.7(4)
C3B C4B C5B 105.5(4)
C9B C4B H4BA 108.6
C3B C4B H4BA 108.6
C5B C4B H4BA 108.6
C6B C5B C14B 110.5(4)
C6B C5B C4B 111.3(4)
C14B C5B C4B 117.3(3)
C6B C5B H5BA 105.6
C14B C5B H5BA 105.6
C4B C5B H5BA 105.6
O3B C6B C1B 123.8(4)
O3B C6B C5B 123.2(4)
C1B C6B C5B 112.9(4)
O2B C7B O1B 124.3(5)
O2B C7B C8B 125.2(6)
O1B C7B C8B 110.4(5)
C7B C8B H8BA 109.5
C7B C8B H8BB 109.5
H8BA C8B H8BB 109.5
C7B C8B H8BC 109.5
H8BA C8B H8BC 109.5
H8BB C8B H8BC 109.5
C4B C9B C10B 118.6(4)
C4B C9B H9BA 107.7
C10B C9B H9BA 107.7
C4B C9B H9BB 107.7
C10B C9B H9BB 107.7
H9BA C9B H9BB 107.1
C9B C10B C11B 110.5(4)
C9B C10B H10C 109.6
C11B C10B H10C 109.6
C9B C10B H10D 109.6
C11B C10B H10D 109.6
H10C C10B H10D 108.1
C10B C11B H11D 109.5
C10B C11B H11E 109.5
H11D C11B H11E 109.5
C10B C11B H11F 109.5
H11D C11B H11F 109.5
H11E C11B H11F 109.5
C17B C12B C13B 121.7(4)
C17B C12B I2B 123.1(4)
C13B C12B I2B 115.1(3)
O6B C13B C12B 122.4(4)
O6B C13B C14B 119.6(4)
C12B C13B C14B 117.9(4)
C5B C14B C13B 110.1(4)
C5B C14B C15B 112.1(3)
C13B C14B C15B 115.2(4)
C5B C14B H14B 106.2
C13B C14B H14B 106.2
C15B C14B H14B 106.2
C16B C15B C20B 112.1(4)
C16B C15B C14B 108.8(3)
C20B C15B C14B 109.3(4)
C16B C15B H15B 108.8
C20B C15B H15B 108.8
C14B C15B H15B 108.8
O4B C16B C17B 109.7(4)
O4B C16B C15B 107.7(3)
C17B C16B C15B 113.5(4)
O4B C16B H16B 108.6
C17B C16B H16B 108.6
C15B C16B H16B 108.6
C12B C17B C16B 121.5(5)
C12B C17B H17B 119.2
C16B C17B H17B 119.2
O5B C18B O4B 123.2(4)
O5B C18B C19B 125.5(5)
O4B C18B C19B 111.3(4)
C18B C19B H19D 109.5
C18B C19B H19E 109.5
H19D C19B H19E 109.5
C18B C19B H19F 109.5
H19D C19B H19F 109.5
H19E C19B H19F 109.5
C21B C20B C15B 115.9(4)
C21B C20B H20B 108.3
C15B C20B H20B 108.3
C21B C20B H20C 108.3
C15B C20B H20C 108.3
H20B C20B H20C 107.4
C22B C21B C20B 110.8(5)
C22B C21B H21C 109.5
C20B C21B H21C 109.5
C22B C21B H21D 109.5
C20B C21B H21D 109.5
H21C C21B H21D 108.1
C21B C22B H22F 109.5
C21B C22B H22G 109.5
H22F C22B H22G 109.5
C21B C22B H22D 109.5
H22F C22B H22D 109.5
H22G C22B H22D 109.5

loop_
_geom_bond_atom_site_label_1
_geom_bond_atom_site_label_2
_geom_bond_distance
I1A C1A 2.104(5)
O1A C7A 1.345(7)
O1A C3A 1.457(6)
C1A C2A 1.322(7)
C1A C6A 1.476(6)
I2A C12A 2.100(5)
O2A C7A 1.190(8)
C2A C3A 1.502(7)
C2A H2AA 0.9500
O3A C6A 1.212(6)
C3A C4A 1.527(7)
C3A H3AA 1.0000
O4A C18A 1.332(6)
O4A C16A 1.445(5)
C4A C5A 1.533(6)
C4A C9A 1.539(6)
C4A H4AA 1.0000
O5A C18A 1.209(6)
C5A C6A 1.529(6)
C5A C14A 1.546(6)
C5A H5AA 1.0000
O6A C13A 1.218(5)
C7A C8A 1.488(8)
C8A H8AA 0.9800
C8A H8AB 0.9800
C8A H8AC 0.9800
C9A C10A 1.523(7)
C9A H9AA 0.9900
C9A H9AB 0.9900
C10A C11A 1.520(8)
C10A H10A 0.9900
C10A H10B 0.9900
C11A H11A 0.9800
C11A H11B 0.9800
C11A H11C 0.9800
C12A C17A 1.329(7)
C12A C13A 1.463(7)
C13A C14A 1.536(6)
C14A C15A 1.563(6)
C14A H14A 1.0000
C15A C16A 1.509(6)
C15A C20A 1.529(7)
C15A H15A 1.0000
C16A C17A 1.512(7)
C16A H16A 1.0000
C17A H17A 0.9500
C18A C19A 1.496(7)
C19A H19A 0.9800
C19A H19B 0.9800
C19A H19C 0.9800
C20A C21A 1.535(6)
C20A H20A 0.9900
C20A H20D 0.9900
C21A C22A 1.520(7)
C21A H21A 0.9900
C21A H21B 0.9900
C22A H22A 0.9800
C22A H22B 0.9800
C22A H22C 0.9800
I1B C1B 2.100(4)
I2B C12B 2.091(5)
O1B C7B 1.335(7)
O1B C3B 1.459(6)
O2B C7B 1.205(7)
O3B C6B 1.202(6)
O4B C18B 1.336(6)
O4B C16B 1.453(5)
O5B C18B 1.202(6)
O6B C13B 1.211(5)
C1B C2B 1.313(7)
C1B C6B 1.487(6)
C2B C3B 1.506(7)
C2B H2BA 0.9500
C3B C4B 1.530(6)
C3B H3BA 1.0000
C4B C9B 1.526(6)
C4B C5B 1.556(6)
C4B H4BA 1.0000
C5B C6B 1.529(6)
C5B C14B 1.531(6)
C5B H5BA 1.0000
C7B C8B 1.497(8)
C8B H8BA 0.9800
C8B H8BB 0.9800
C8B H8BC 0.9800
C9B C10B 1.530(6)
C9B H9BA 0.9900
C9B H9BB 0.9900
C10B C11B 1.530(7)
C10B H10C 0.9900
C10B H10D 0.9900
C11B H11D 0.9800
C11B H11E 0.9800
C11B H11F 0.9800
C12B C17B 1.315(6)
C12B C13B 1.479(7)
C13B C14B 1.537(6)
C14B C15B 1.558(6)
C14B H14B 1.0000
C15B C16B 1.516(6)
C15B C20B 1.551(6)
C15B H15B 1.0000
C16B C17B 1.507(6)
C16B H16B 1.0000
C17B H17B 0.9500
C18B C19B 1.493(7)
C19B H19D 0.9800
C19B H19E 0.9800
C19B H19F 0.9800
C20B C21B 1.534(6)
C20B H20B 0.9900
C20B H20C 0.9900
C21B C22B 1.522(8)
C21B H21C 0.9900
C21B H21D 0.9900
C22B H22F 0.9800
C22B H22G 0.9800
C22B H22D 0.9800
